data_7158559
loop_
_publ_author_name
'Sweet, Jamie S.'
'Wang, Ruichen'
'Manesiotis, Panagiotis'
'Dingwall, Paul'
'Knipe, Peter C.'

_publ_section_title
;
 Atropselective synthesis of N-aryl pyridones via dynamic kinetic
 resolution enabled by non-covalent interactions
;
_journal_name_full 'Organic &amp; Biomolecular Chemistry'
_journal_paper_doi 10.1039/D2OB00177B
_journal_year 2022
_chemical_absolute_configuration ad
_chemical_formula_moiety 'C23 H16 F N O2, C23 H15 F N O2, C35 H35 N2 O2'
_chemical_formula_sum 'C81 H66 F2 N4 O6'
_chemical_formula_weight 1229.37
_chemical_melting_point ?
_chemical_name_systematic 6
_space_group_crystal_system trigonal
_space_group_IT_number 146
_space_group_name_Hall 'R 3'
_space_group_name_H-M_alt 'R 3 :H'
_atom_sites_solution_hydrogens geom
_atom_sites_solution_primary dual
_audit_creation_date 2021-08-04
_audit_creation_method
;
Olex2 1.3
(compiled 2020.11.12 svn.r5f609507 for OlexSys, GUI svn.r6272)
;
_audit_update_record
;
2021-11-24 deposited with the CCDC.	2022-02-08 downloaded from the CCDC.
;
_cell_angle_alpha 90
_cell_angle_beta 90
_cell_angle_gamma 120
_cell_formula_units_Z 9
_cell_length_a 28.7071(4)
_cell_length_b 28.7071(4)
_cell_length_c 25.9528(4)
_cell_measurement_reflns_used 18183
_cell_measurement_temperature 100(2)
_cell_measurement_theta_max 58.9970
_cell_measurement_theta_min 2.4790
_cell_volume 18522.2(5)
_computing_cell_refinement 'CrysAlisPro 1.171.41.113a (Rigaku OD, 2021)'
_computing_data_collection 'CrysAlisPro 1.171.41.113a (Rigaku OD, 2021)'
_computing_data_reduction 'CrysAlisPro 1.171.41.113a (Rigaku OD, 2021)'
_computing_molecular_graphics 'Olex2 1.3 (Dolomanov et al., 2009)'
_computing_publication_material 'Olex2 1.3 (Dolomanov et al., 2009)'
_computing_structure_refinement 'SHELXL 2014/7 (Sheldrick, 2015)'
_computing_structure_solution 'SHELXT 2018/2 (Sheldrick, 2018)'
_diffrn_ambient_environment N~2~
_diffrn_ambient_temperature 100(2)
_diffrn_detector 'Hybrid Pixel Array Detector'
_diffrn_detector_area_resol_mean 10
_diffrn_detector_dtime 0.000
_diffrn_detector_type 'Rigaku, HyPix 6000'
_diffrn_measured_fraction_theta_full 1.000
_diffrn_measured_fraction_theta_max 1.000
_diffrn_measurement_details
;
List of Runs (angles in degrees, time in seconds):

  # Type    Start    End  Width  t~exp~   \w     \q     \k     \f   Frames
#--------------------------------------------------------------------------
  1  \w    -89.00  89.00   0.50    5.00    --    0.00  30.00  90.00  356
  2  \w    -84.00  58.00   0.50   20.00    --    5.00  49.00-180.00  284
  3  \w    -82.00 -19.00   0.50   20.00    --    5.00  30.00 -90.00  126
  4  \w    -27.00  -1.00   0.50   20.00    --  -90.00  57.00 -70.63   52
  5  \w   -147.00-115.00   0.50   20.00    --  -90.00  59.00 -24.92   64
  6  \w    -35.00  -1.00   0.50   20.00    --  -90.00  52.00 -32.25   68
  7  \w    -27.00  -1.00   0.50   20.00    --  -90.00  58.00 -48.41   52
  8  \w    -27.00  -1.00   0.50   20.00    --  -90.00  52.00 -53.47   52
  9  \w   -167.00-140.00   0.50   20.00    --  -90.00  59.00 -57.37   54
 10  \w    -26.00  -1.00   0.50   20.00    --  -90.00  59.00 -57.37   50
 11  \w   -118.00 -87.00   0.50   20.00    --  -90.00  59.00 -88.73   62
 12  \w    -27.00  -1.00   0.50   20.00    --  -90.00  59.00 -88.73   52
 13  \w   -103.00 -58.00   0.50   20.00    --  -90.00  30.00 -90.00   90
 14  \w    -41.00  -1.00   0.50   20.00    --  -90.00  43.00-100.61   80
 15  \w    -27.00  -1.00   0.50   20.00    --  -90.00  59.00 -24.92   52
 16  \w    -77.00 -51.00   0.50   20.00    --  -90.00  43.00-100.61   52
 17  \w   -163.00-106.00   0.50   20.00    --  -90.00  58.00-115.46  114
 18  \w    -99.00 -54.00   0.50   20.00    --  -90.00  58.00-115.46   90
 19  \w    -26.00  -1.00   0.50   20.00    --  -90.00  58.00-115.46   50
 20  \w    -27.00  -1.00   0.50   20.00    --  -90.00  59.00 -72.99   52
 21  \w    -26.00  -1.00   0.50   20.00    --  -90.00  55.00 -40.15   50
 22  \w    -28.00  -1.00   0.50   20.00    --  -90.00  59.00-101.42   54
 23  \w   -127.00-101.00   0.50   20.00    --  -90.00  43.00-100.61   52
 24  \w   -110.00 -73.00   0.50   20.00    --  -90.00  59.00 -24.92   74
 25  \w    -27.00  -1.00   0.50   20.00    --  -90.00  39.00 -90.00   52
 26  \w   -179.00 -47.00   0.50   20.00    --  -90.00  58.00-147.29  264
 27  \w    -91.00 -65.00   0.50   20.00    --  -90.00  52.00 -53.47   52
 28  \w   -159.00 -83.00   0.50   20.00    --  -90.00  52.00 -32.25  152
 29  \w    -53.00  -2.00   0.50   20.00    --  -90.00  30.00 -90.00  102
 30  \w    -48.00  -2.00   0.50   20.00    --  -90.00  39.00 -30.00   92
 31  \w    -29.00  -2.00   0.50   20.00    --  -90.00  49.00 -60.00   54
 32  \w    -28.00  -1.00   0.50   20.00    --  -90.00  58.00 -79.27   54
 33  \w   -179.00  -2.00   0.50   20.00    --  -90.00  45.00 -47.70  354
;
_diffrn_measurement_device 'four-circle diffractometer'
_diffrn_measurement_device_details 'Rigaku, AFC11 quarter \c goniometer'
_diffrn_measurement_device_type
'Rigaku 007HF diffractometer equipped with Varimax confocal mirrors, an AFC11 goniometer and HyPix 6000 detector'
_diffrn_measurement_method 'profile data from \w-scans'
_diffrn_measurement_specimen_support 'MiTeGen loops'
_diffrn_orient_matrix_type 'CrysAlisPro convention (1999,Acta A55,543-557)'
_diffrn_orient_matrix_UB_11 0.0493847000
_diffrn_orient_matrix_UB_12 0.0563129000
_diffrn_orient_matrix_UB_13 0.0078189000
_diffrn_orient_matrix_UB_21 0.0374682000
_diffrn_orient_matrix_UB_22 -0.0229017000
_diffrn_orient_matrix_UB_23 -0.0111858000
_diffrn_orient_matrix_UB_31 -0.0006010000
_diffrn_orient_matrix_UB_32 0.0120409000
_diffrn_orient_matrix_UB_33 -0.0576837000
_diffrn_radiation_collimation 'Varimax focusing mirrors'
_diffrn_radiation_monochromator mirror
_diffrn_radiation_probe x-ray
_diffrn_radiation_type 'Cu K\a'
_diffrn_radiation_wavelength 1.54178
_diffrn_reflns_av_R_equivalents 0.0510
_diffrn_reflns_av_unetI/netI 0.0348
_diffrn_reflns_Laue_measured_fraction_full 1.000
_diffrn_reflns_Laue_measured_fraction_max 1.000
_diffrn_reflns_limit_h_max 29
_diffrn_reflns_limit_h_min -34
_diffrn_reflns_limit_k_max 34
_diffrn_reflns_limit_k_min -21
_diffrn_reflns_limit_l_max 30
_diffrn_reflns_limit_l_min -30
_diffrn_reflns_number 72024
_diffrn_reflns_point_group_measured_fraction_full 0.973
_diffrn_reflns_point_group_measured_fraction_max 0.973
_diffrn_reflns_theta_full 66.595
_diffrn_reflns_theta_max 66.595
_diffrn_reflns_theta_min 2.461
_diffrn_source 'Rotating anode'
_diffrn_source_current 30.0
_diffrn_source_power 1.2
_diffrn_source_target Cu
_diffrn_source_type 'Rigaku 007 HF'
_diffrn_source_voltage 40.0
_exptl_absorpt_coefficient_mu 0.527
_exptl_absorpt_correction_T_max 1.00000
_exptl_absorpt_correction_T_min 0.39254
_exptl_absorpt_correction_type multi-scan
_exptl_absorpt_process_details
;
CrysAlisPro 1.171.41.113a (Rigaku Oxford Diffraction, 2021)
Empirical absorption correction using spherical harmonics,
implemented in SCALE3 ABSPACK scaling algorithm.
;
_exptl_crystal_colour colourless
_exptl_crystal_colour_primary colourless
_exptl_crystal_density_diffrn 0.992
_exptl_crystal_description lath
_exptl_crystal_F_000 5814
_exptl_crystal_recrystallization_method 'Re-crystallisation from solvent: chloroform, hexane'
_exptl_crystal_size_max 0.22
_exptl_crystal_size_mid 0.04
_exptl_crystal_size_min 0.04
_refine_diff_density_max 0.152
_refine_diff_density_min -0.110
_refine_diff_density_rms 0.021
_refine_ls_abs_structure_details
;
 Flack x determined using 3880 quotients [(I+)-(I-)]/[(I+)+(I-)]
 (Parsons, Flack and Wagner, Acta Cryst. B69 (2013) 249-259).
;
_refine_ls_abs_structure_Flack 0.01(8)
_refine_ls_extinction_method none
_refine_ls_goodness_of_fit_ref 1.025
_refine_ls_hydrogen_treatment constr
_refine_ls_matrix_type full
_refine_ls_number_parameters 896
_refine_ls_number_reflns 14182
_refine_ls_number_restraints 841
_refine_ls_restrained_S_all 1.017
_refine_ls_R_factor_all 0.0641
_refine_ls_R_factor_gt 0.0402
_refine_ls_shift/su_max 0.001
_refine_ls_shift/su_mean 0.000
_refine_ls_structure_factor_coef Fsqd
_refine_ls_weighting_details 'w=1/[\s^2^(Fo^2^)+(0.0592P)^2^] where P=(Fo^2^+2Fc^2^)/3'
_refine_ls_weighting_scheme calc
_refine_ls_wR_factor_gt 0.0987
_refine_ls_wR_factor_ref 0.1101
_reflns_Friedel_coverage 0.947
_reflns_Friedel_fraction_full 0.947
_reflns_Friedel_fraction_max 0.947
_reflns_number_gt 10313
_reflns_number_total 14182
_reflns_threshold_expression 'I > 2\s(I)'
_cod_data_source_file d2ob00177b2.cif
_cod_data_source_block 2021ncs0303r1z
_cod_depositor_comments
;
The following automatic conversions were performed:

data item '_chemical_melting_point' value 'not measured' was changed
to '?' -- the value is undefined or not given.

Automatic conversion script
Id: cif_fix_values 7556 2019-12-06 15:28:31Z antanas 
;
_cod_original_cell_volume 18522.2(6)
_cod_original_sg_symbol_H-M 'R 3'
_cod_database_code 7158559
_shelx_shelxl_version_number 2014/7
_chemical_oxdiff_formula 'C58 H50 F N3 O4'
_chemical_oxdiff_usercomment JS-5-311
_shelx_space_group_comment
;
The symmetry employed for this shelxl refinement is uniquely defined
by the following loop, which should always be used as a source of
symmetry information in preference to the above space-group names.
They are only intended as comments.
;
_shelx_estimated_absorpt_t_max 0.979
_shelx_estimated_absorpt_t_min 0.893
_reflns_odcompleteness_completeness 100.00
_reflns_odcompleteness_iscentric 1
_reflns_odcompleteness_theta 66.49
_olex2_refinement_description
;
1. Fixed Uiso
 At 1.2 times of:
  All C(H) groups, All C(H,H) groups
 At 1.5 times of:
  All C(H,H,H) groups, All O(H) groups
2. Restrained distances
 C68A-C72B \\sim C68B-C72A
 with sigma of 0.04
 C67-C73A \\sim C67-C73B
 with sigma of 0.04
 C73A-C72B \\sim C73B-C72A
 with sigma of 0.02
 C67-C68A \\sim C67-C68B
 with sigma of 0.02
 C68A-C69A \\sim C68B-C69B
 with sigma of 0.02
 C70A-C72B \\sim C70B-C72A
 with sigma of 0.04
 C72B-C71A \\sim C72A-C71B
 with sigma of 0.02
 C69A-C71A \\sim C69B-C71B
 with sigma of 0.04
 C68A-C73A \\sim C68B-C73B
 with sigma of 0.02
 C69A-C70A \\sim C69B-C70B
 with sigma of 0.02
 C68A-C70A \\sim C68B-C70B
 with sigma of 0.04
 C73A-C71A \\sim C73B-C71B
 with sigma of 0.04
 C69A-C73A \\sim C69B-C73B
 with sigma of 0.04
 C70A-C71A \\sim C70B-C71B
 with sigma of 0.02
 C67-C69A \\sim C67-C69B
 with sigma of 0.04
3. Restrained planarity
 C68A, C69A, C70A, C71A, C72A, C73A
 with sigma of 0.1
 C68B, C69B, C70B, C71B, C72B, C73B
 with sigma of 0.1
4. Rigid body (RIGU) restrains
 All non-hydrogen atoms
 with sigma for 1-2 distances of 0.004 and sigma for 1-3 distances of 0.004
5. Others
 Sof(C68B)=Sof(C69B)=Sof(H69B)=Sof(C70B)=Sof(H70B)=Sof(C71B)=Sof(H71B)=
 Sof(C72B)=Sof(H72B)=Sof(C73B)=Sof(H73B)=1-FVAR(1)
 Sof(C68A)=Sof(C69A)=Sof(H69A)=Sof(C70A)=Sof(H70A)=Sof(C71A)=Sof(H71A)=
 Sof(C72A)=Sof(H72A)=Sof(C73A)=Sof(H73A)=FVAR(1)
6.a Ternary CH refined with riding coordinates:
 C11(H11), C12(H12), C14(H14), C15(H15)
6.b Secondary CH2 refined with riding coordinates:
 C13(H13A,H13B), C18(H18A,H18B), C19(H19A,H19B), C20(H20A,H20B), C21(H21A,H21B)
6.c Aromatic/amide H refined with riding coordinates:
 C37(H37), C38(H38), C39(H39), C40(H40), C43(H43), C46(H46), C47(H47),
 C48(H48), C49(H49), C50(H50), C51(H51), C54(H54), C55(H55), C57(H57), C58(H58),
  C60(H60), C61(H61), C62(H62), C63(H63), C66(H66), C69A(H69A), C69B(H69B),
 C70A(H70A), C70B(H70B), C71A(H71A), C71B(H71B), C72A(H72A), C72B(H72B),
 C73A(H73A), C73B(H73B), C74(H74), C77(H77), C78(H78), C80(H80), C81(H81),
 C3(H3), C4(H4), C6(H6), C7(H7), C10(H10), C16(H16), C24(H24), C25(H25),
 C26(H26), C27(H27), C29(H29), C31(H31), C32(H32), C33(H33), C34(H34)
6.d X=CH2 refined with riding coordinates:
 C17(H17A,H17B)
6.e Idealised Me refined as rotating group:
 C1(H1A,H1B,H1C)
6.f Idealised tetrahedral OH refined as rotating group:
 O3(H3A), O2(H2)
;
_smtbx_masks_special_details
;
A solvent mask was calculated and 1559 electrons were 
found in a volume of 5917\%A^3^ in 1 void per unit cell. 
This is consistent with the presence of 
3[CHCl3] per Asymmetric Unit 
which account for 1566 electrons 
per unit cell.
;
_smtbx_masks_void_probe_radius 1.2
_smtbx_masks_void_truncation_radius 1.2
_olex2_diffrn_ambient_temperature_device 'Oxford Cryosystems'
_olex2_exptl_crystal_mounting_method 'The crystal was mounted on a MITIGEN holder in perfluoroether oil'
_olex2_submission_original_sample_id JS-5-311
_olex2_submission_special_instructions 'No special instructions were received'
_oxdiff_exptl_absorpt_empirical_details
;
Empirical correction (ABSPACK) includes:
- Absorption correction using spherical harmonics
- Frame scaling
- Detector area scaling
;
_oxdiff_exptl_absorpt_empirical_full_max 2.491
_oxdiff_exptl_absorpt_empirical_full_min 0.474

loop_
_space_group_symop_operation_xyz
'x, y, z'
'-y, x-y, z'
'-x+y, -x, z'
'x+2/3, y+1/3, z+1/3'
'-y+2/3, x-y+1/3, z+1/3'
'-x+y+2/3, -x+1/3, z+1/3'
'x+1/3, y+2/3, z+2/3'
'-y+1/3, x-y+2/3, z+2/3'
'-x+y+1/3, -x+2/3, z+2/3'

loop_
_atom_site_label
_atom_site_type_symbol
_atom_site_fract_x
_atom_site_fract_y
_atom_site_fract_z
_atom_site_U_iso_or_equiv
_atom_site_adp_type
_atom_site_occupancy
_atom_site_site_symmetry_order
_atom_site_calc_flag
_atom_site_refinement_flags_posn
_atom_site_refinement_flags_adp
_atom_site_refinement_flags_occupancy
_atom_site_disorder_assembly
_atom_site_disorder_group
F1 F 0.36194(11) 0.37321(11) 0.72461(9) 0.1114(8) Uani 1 1 d . U . . .
O3 O 0.57127(9) 0.52938(9) 0.55328(8) 0.0608(5) Uani 1 1 d . U . . .
H3A H 0.5980 0.5479 0.5722 0.091 Uiso 1 1 calc R U . . .
O4 O 0.51661(10) 0.52524(10) 0.43772(9) 0.0742(6) Uani 1 1 d . U . . .
N3 N 0.47653(10) 0.46868(10) 0.50595(9) 0.0564(6) Uani 1 1 d . U . . .
C36 C 0.53589(13) 0.54723(12) 0.55754(11) 0.0547(7) Uani 1 1 d . U . . .
C37 C 0.54678(15) 0.59422(13) 0.58338(12) 0.0633(8) Uani 1 1 d . U . . .
H37 H 0.5810 0.6163 0.5987 0.076 Uiso 1 1 calc R U . . .
C38 C 0.50701(16) 0.60833(14) 0.58643(13) 0.0680(9) Uani 1 1 d . U . . .
H38 H 0.5144 0.6403 0.6040 0.082 Uiso 1 1 calc R U . . .
C39 C 0.45731(17) 0.57690(15) 0.56454(14) 0.0708(9) Uani 1 1 d . U . . .
H39 H 0.4308 0.5874 0.5667 0.085 Uiso 1 1 calc R U . . .
C40 C 0.44576(15) 0.52921(14) 0.53898(13) 0.0685(9) Uani 1 1 d . U . . .
H40 H 0.4112 0.5068 0.5244 0.082 Uiso 1 1 calc R U . . .
C41 C 0.48522(13) 0.51533(12) 0.53531(11) 0.0561(8) Uani 1 1 d . U . . .
C42 C 0.49590(14) 0.47860(14) 0.45518(12) 0.0607(8) Uani 1 1 d . U . . .
C43 C 0.49123(13) 0.43342(13) 0.42764(12) 0.0596(8) Uani 1 1 d . U . . .
H43 H 0.5011 0.4376 0.3923 0.072 Uiso 1 1 calc R U . . .
C44 C 0.47331(13) 0.38495(13) 0.45012(12) 0.0586(8) Uani 1 1 d . U . . .
C45 C 0.47629(12) 0.34092(13) 0.42205(12) 0.0585(8) Uani 1 1 d . U . . .
C46 C 0.46527(13) 0.33228(14) 0.36986(13) 0.0696(9) Uani 1 1 d . U . . .
H46 H 0.4537 0.3534 0.3516 0.084 Uiso 1 1 calc R U . . .
C47 C 0.47089(16) 0.29306(15) 0.34384(16) 0.0784(10) Uani 1 1 d . U . . .
H47 H 0.4616 0.2863 0.3084 0.094 Uiso 1 1 calc R U . . .
C48 C 0.48982(15) 0.26415(15) 0.36918(16) 0.0790(11) Uani 1 1 d . U . . .
H48 H 0.4948 0.2381 0.3511 0.095 Uiso 1 1 calc R U . . .
C49 C 0.50190(14) 0.27288(14) 0.42155(16) 0.0733(10) Uani 1 1 d . U . . .
H49 H 0.5157 0.2533 0.4392 0.088 Uiso 1 1 calc R U . . .
C50 C 0.49371(13) 0.31025(13) 0.44782(14) 0.0639(8) Uani 1 1 d . U . . .
H50 H 0.5001 0.3148 0.4839 0.077 Uiso 1 1 calc R U . . .
C51 C 0.45362(14) 0.37698(13) 0.50113(13) 0.0635(8) Uani 1 1 d . U . . .
H51 H 0.4392 0.3425 0.5166 0.076 Uiso 1 1 calc R U . . .
C52 C 0.45512(13) 0.41818(13) 0.52842(12) 0.0591(8) Uani 1 1 d . U . . .
C53 C 0.43135(15) 0.40912(13) 0.58076(13) 0.0668(9) Uani 1 1 d . U . . .
C54 C 0.46148(16) 0.43432(14) 0.62441(13) 0.0700(9) Uani 1 1 d . U . . .
H54 H 0.4985 0.4605 0.6211 0.084 Uiso 1 1 calc R U . . .
C55 C 0.43787(18) 0.42150(15) 0.67288(14) 0.0764(10) Uani 1 1 d . U . . .
H55 H 0.4589 0.4379 0.7028 0.092 Uiso 1 1 calc R U . . .
C56 C 0.3844(2) 0.38520(17) 0.67729(16) 0.0856(12) Uani 1 1 d . U . . .
C57 C 0.3532(2) 0.3598(2) 0.63573(19) 0.1067(15) Uani 1 1 d . U . . .
H57 H 0.3160 0.3349 0.6397 0.128 Uiso 1 1 calc R U . . .
C58 C 0.37708(17) 0.37115(18) 0.58712(16) 0.0915(12) Uani 1 1 d . U . . .
H58 H 0.3560 0.3527 0.5579 0.110 Uiso 1 1 calc R U . . .
F2 F 0.83484(14) 0.48087(16) 0.60374(17) 0.1669(15) Uani 1 1 d . U . . .
O5 O 0.65743(9) 0.57755(9) 0.60104(8) 0.0656(6) Uani 1 1 d . U . . .
O6 O 0.68784(10) 0.66607(9) 0.68907(8) 0.0691(6) Uani 1 1 d . U . . .
N4 N 0.74596(11) 0.63774(12) 0.66464(9) 0.0620(7) Uani 1 1 d . U . . .
C59 C 0.66287(13) 0.55408(14) 0.64270(12) 0.0595(8) Uani 1 1 d . U . . .
C60 C 0.62763(15) 0.49946(14) 0.65419(14) 0.0671(9) Uani 1 1 d . U . . .
H60 H 0.5981 0.4784 0.6320 0.080 Uiso 1 1 calc R U . . .
C61 C 0.63559(17) 0.47611(17) 0.69765(17) 0.0792(10) Uani 1 1 d . U . . .
H61 H 0.6113 0.4392 0.7048 0.095 Uiso 1 1 calc R U . . .
C62 C 0.67816(19) 0.50551(19) 0.73080(15) 0.0842(11) Uani 1 1 d . U . . .
H62 H 0.6831 0.4891 0.7605 0.101 Uiso 1 1 calc R U . . .
C63 C 0.71329(17) 0.55883(18) 0.72028(13) 0.0751(10) Uani 1 1 d . U . . .
H63 H 0.7427 0.5794 0.7428 0.090 Uiso 1 1 calc R U . . .
C64 C 0.70605(14) 0.58241(14) 0.67739(12) 0.0624(8) Uani 1 1 d . U . . .
C65 C 0.73223(15) 0.67763(15) 0.67242(12) 0.0651(9) Uani 1 1 d . U . . .
C66 C 0.77373(17) 0.73138(16) 0.66069(14) 0.0792(10) Uani 1 1 d . U . . .
H66 H 0.7661 0.7597 0.6649 0.095 Uiso 1 1 calc R U . . .
C67 C 0.82351(17) 0.74387(18) 0.64384(16) 0.0904(12) Uani 1 1 d D U . . .
C68A C 0.8665(7) 0.8019(6) 0.6438(8) 0.102(6) Uani 0.368(9) 1 d D U P A 1
C68B C 0.8624(5) 0.7980(4) 0.6226(5) 0.117(5) Uani 0.632(9) 1 d D U P A 2
C69A C 0.8521(10) 0.8409(7) 0.6381(10) 0.113(7) Uani 0.368(9) 1 d D U P A 1
H69A H 0.8158 0.8330 0.6363 0.136 Uiso 0.368(9) 1 calc R U P A 1
C69B C 0.8703(5) 0.8437(4) 0.6484(6) 0.140(7) Uani 0.632(9) 1 d D U P A 2
H69B H 0.8531 0.8402 0.6806 0.168 Uiso 0.632(9) 1 calc R U P A 2
C70A C 0.8962(8) 0.8934(8) 0.6352(10) 0.137(9) Uani 0.368(9) 1 d D U P A 1
H70A H 0.8893 0.9225 0.6339 0.164 Uiso 0.368(9) 1 calc R U P A 1
C70B C 0.9033(8) 0.8951(7) 0.6276(10) 0.237(13) Uani 0.632(9) 1 d D U P A 2
H70B H 0.9076 0.9260 0.6453 0.284 Uiso 0.632(9) 1 calc R U P A 2
C71A C 0.9461(9) 0.9043(10) 0.6341(11) 0.182(10) Uani 0.368(9) 1 d D U P A 1
H71A H 0.9734 0.9395 0.6247 0.219 Uiso 0.368(9) 1 calc R U P A 1
C71B C 0.9292(7) 0.9008(5) 0.5822(7) 0.267(12) Uani 0.632(9) 1 d D U P A 2
H71B H 0.9520 0.9355 0.5683 0.321 Uiso 0.632(9) 1 calc R U P A 2
C72A C 0.9602(9) 0.8679(9) 0.6457(12) 0.256(18) Uani 0.368(9) 1 d D U P A 1
H72A H 0.9965 0.8784 0.6535 0.308 Uiso 0.368(9) 1 calc R U P A 1
C72B C 0.9222(6) 0.8570(5) 0.5574(5) 0.206(7) Uani 0.632(9) 1 d D U P A 2
H72B H 0.9394 0.8613 0.5250 0.247 Uiso 0.632(9) 1 calc R U P A 2
C73A C 0.9206(6) 0.8148(7) 0.6461(9) 0.177(10) Uani 0.368(9) 1 d D U P A 1
H73A H 0.9296 0.7872 0.6478 0.212 Uiso 0.368(9) 1 calc R U P A 1
C73B C 0.8919(4) 0.8072(4) 0.5764(4) 0.165(5) Uani 0.632(9) 1 d D U P A 2
H73B H 0.8903 0.7775 0.5586 0.198 Uiso 0.632(9) 1 calc R U P A 2
C74 C 0.83418(16) 0.70105(18) 0.63687(15) 0.0834(11) Uani 1 1 d . U . . .
H74 H 0.8689 0.7088 0.6257 0.100 Uiso 1 1 calc R U . . .
C75 C 0.79579(15) 0.64916(17) 0.64583(13) 0.0744(10) Uani 1 1 d . U . . .
C76 C 0.80489(15) 0.60318(17) 0.63585(15) 0.0790(11) Uani 1 1 d . U . . .
C77 C 0.77212(15) 0.56161(16) 0.60259(14) 0.0739(10) Uani 1 1 d . U . . .
H77 H 0.7426 0.5620 0.5866 0.089 Uiso 1 1 calc R U . . .
C78 C 0.78146(17) 0.51965(19) 0.59221(18) 0.0911(12) Uani 1 1 d . U . . .
H78 H 0.7582 0.4909 0.5702 0.109 Uiso 1 1 calc R U . . .
C79 C 0.8244(2) 0.5208(2) 0.6143(2) 0.1191(18) Uani 1 1 d . U . . .
C80 C 0.8599(2) 0.5633(3) 0.6446(3) 0.151(3) Uani 1 1 d . U . . .
H80 H 0.8913 0.5643 0.6577 0.181 Uiso 1 1 calc R U . . .
C81 C 0.8497(2) 0.6046(3) 0.6559(2) 0.1248(19) Uani 1 1 d . U . . .
H81 H 0.8736 0.6335 0.6774 0.150 Uiso 1 1 calc R U . . .
O1 O 0.52999(14) 0.68084(14) 0.43190(12) 0.0972(9) Uani 1 1 d . U . . .
O2 O 0.72466(10) 0.66391(9) 0.55104(9) 0.0725(6) Uani 1 1 d . U . . .
H2 H 0.7040 0.6359 0.5676 0.109 Uiso 1 1 calc R U . . .
N1 N 0.7221(2) 0.83470(16) 0.51471(17) 0.1138(13) Uani 1 1 d . U . . .
N2 N 0.70848(10) 0.61433(10) 0.44095(9) 0.0561(6) Uani 1 1 d . U . . .
C1 C 0.51414(19) 0.62500(18) 0.43201(18) 0.0955(13) Uani 1 1 d . U . . .
H1A H 0.5368 0.6188 0.4079 0.143 Uiso 1 1 calc R U . . .
H1B H 0.4764 0.6036 0.4215 0.143 Uiso 1 1 calc R U . . .
H1C H 0.5184 0.6143 0.4668 0.143 Uiso 1 1 calc R U . . .
C2 C 0.5793(2) 0.71492(18) 0.45155(15) 0.0826(11) Uani 1 1 d . U . . .
C3 C 0.5939(3) 0.7704(2) 0.44902(19) 0.1040(14) Uani 1 1 d . U . . .
H3 H 0.5708 0.7807 0.4326 0.125 Uiso 1 1 calc R U . . .
C4 C 0.6409(3) 0.8082(2) 0.47018(19) 0.1083(16) Uani 1 1 d . U . . .
H4 H 0.6500 0.8449 0.4694 0.130 Uiso 1 1 calc R U . . .
C5 C 0.6760(2) 0.79411(18) 0.49318(16) 0.0934(13) Uani 1 1 d . U . . .
C6 C 0.7540(2) 0.82156(18) 0.53783(19) 0.1037(15) Uani 1 1 d . U . . .
H6 H 0.7849 0.8492 0.5547 0.124 Uiso 1 1 calc R U . . .
C7 C 0.7457(2) 0.76821(16) 0.53952(16) 0.0917(12) Uani 1 1 d . U . . .
H7 H 0.7701 0.7607 0.5572 0.110 Uiso 1 1 calc R U . . .
C8 C 0.70159(18) 0.72809(15) 0.51502(14) 0.0765(10) Uani 1 1 d . U . . .
C9 C 0.6633(2) 0.73917(16) 0.49308(14) 0.0781(10) Uani 1 1 d . U . . .
C10 C 0.61387(18) 0.70076(17) 0.47152(14) 0.0750(10) Uani 1 1 d . U . . .
H10 H 0.6046 0.6640 0.4710 0.090 Uiso 1 1 calc R U . . .
C11 C 0.69573(16) 0.67159(14) 0.51149(12) 0.0674(9) Uani 1 1 d . U . . .
H11 H 0.6569 0.6432 0.5134 0.081 Uiso 1 1 calc R U . . .
C12 C 0.71896(14) 0.67035(12) 0.45811(12) 0.0611(8) Uani 1 1 d . U . . .
H12 H 0.7017 0.6826 0.4321 0.073 Uiso 1 1 calc R U . . .
C13 C 0.77955(15) 0.70926(14) 0.45582(13) 0.0688(9) Uani 1 1 d . U . . .
H13A H 0.7865 0.7430 0.4389 0.083 Uiso 1 1 calc R U . . .
H13B H 0.7941 0.7181 0.4913 0.083 Uiso 1 1 calc R U . . .
C14 C 0.80799(14) 0.68486(13) 0.42610(12) 0.0641(9) Uani 1 1 d . U . . .
H14 H 0.8466 0.7126 0.4207 0.077 Uiso 1 1 calc R U . . .
C15 C 0.80425(13) 0.63669(13) 0.45522(12) 0.0606(8) Uani 1 1 d . U . . .
H15 H 0.8160 0.6170 0.4316 0.073 Uiso 1 1 calc R U . . .
C16 C 0.83888(15) 0.65283(14) 0.50275(13) 0.0673(9) Uani 1 1 d . U . . .
H16 H 0.8273 0.6641 0.5321 0.081 Uiso 1 1 calc R U . . .
C17 C 0.88390(17) 0.65229(17) 0.50602(16) 0.0856(11) Uani 1 1 d . U . . .
H17A H 0.8965 0.6412 0.4773 0.103 Uiso 1 1 calc R U . . .
H17B H 0.9041 0.6629 0.5371 0.103 Uiso 1 1 calc R U . . .
C18 C 0.74452(12) 0.59892(13) 0.46920(12) 0.0578(7) Uani 1 1 d . U . . .
H18A H 0.7342 0.5614 0.4603 0.069 Uiso 1 1 calc R U . . .
H18B H 0.7396 0.6006 0.5068 0.069 Uiso 1 1 calc R U . . .
C19 C 0.78007(14) 0.66485(14) 0.37390(13) 0.0687(9) Uani 1 1 d . U . . .
H19A H 0.8001 0.6522 0.3525 0.082 Uiso 1 1 calc R U . . .
H19B H 0.7790 0.6944 0.3554 0.082 Uiso 1 1 calc R U . . .
C20 C 0.72240(13) 0.61831(12) 0.38376(11) 0.0561(7) Uani 1 1 d . U . . .
H20A H 0.6966 0.6244 0.3637 0.067 Uiso 1 1 calc R U . . .
H20B H 0.7193 0.5841 0.3720 0.067 Uiso 1 1 calc R U . . .
C21 C 0.64894(13) 0.57187(12) 0.44823(12) 0.0561(8) Uani 1 1 d . U . . .
H21A H 0.6413 0.5661 0.4856 0.067 Uiso 1 1 calc R U . . .
H21B H 0.6266 0.5862 0.4339 0.067 Uiso 1 1 calc R U . . .
C22 C 0.63201(12) 0.51803(13) 0.42323(12) 0.0558(7) Uani 1 1 d . U . . .
C23 C 0.63404(12) 0.47761(12) 0.45256(12) 0.0542(7) Uani 1 1 d . U . . .
C24 C 0.64592(12) 0.48147(13) 0.50613(12) 0.0565(7) Uani 1 1 d . U . . .
H24 H 0.6537 0.5135 0.5239 0.068 Uiso 1 1 calc R U . . .
C25 C 0.64655(13) 0.44067(13) 0.53318(14) 0.0630(8) Uani 1 1 d . U . . .
H25 H 0.6533 0.4443 0.5692 0.076 Uiso 1 1 calc R U . . .
C26 C 0.63725(13) 0.39339(14) 0.50766(15) 0.0679(9) Uani 1 1 d . U . . .
H26 H 0.6389 0.3657 0.5262 0.081 Uiso 1 1 calc R U . . .
C27 C 0.62583(13) 0.38751(13) 0.45596(15) 0.0651(8) Uani 1 1 d . U . . .
H27 H 0.6197 0.3556 0.4391 0.078 Uiso 1 1 calc R U . . .
C28 C 0.62286(12) 0.42797(13) 0.42690(13) 0.0586(8) Uani 1 1 d . U . . .
C29 C 0.60778(13) 0.42031(14) 0.37605(14) 0.0664(9) Uani 1 1 d . U . . .
H29 H 0.6018 0.3883 0.3593 0.080 Uiso 1 1 calc R U . . .
C30 C 0.60100(13) 0.45820(15) 0.34815(12) 0.0653(8) Uani 1 1 d . U . . .
C31 C 0.58206(16) 0.44794(18) 0.29620(15) 0.0835(11) Uani 1 1 d . U . . .
H31 H 0.5754 0.4155 0.2800 0.100 Uiso 1 1 calc R U . . .
C32 C 0.57332(17) 0.48374(19) 0.26935(16) 0.0923(12) Uani 1 1 d . U . . .
H32 H 0.5600 0.4759 0.2351 0.111 Uiso 1 1 calc R U . . .
C33 C 0.58410(16) 0.53236(18) 0.29275(14) 0.0835(11) Uani 1 1 d . U . . .
H33 H 0.5783 0.5574 0.2739 0.100 Uiso 1 1 calc R U . . .
C34 C 0.60278(13) 0.54399(15) 0.34224(13) 0.0682(9) Uani 1 1 d . U . . .
H34 H 0.6092 0.5768 0.3573 0.082 Uiso 1 1 calc R U . . .
C35 C 0.61291(13) 0.50803(14) 0.37194(13) 0.0627(8) Uani 1 1 d . U . . .

loop_
_atom_site_aniso_label
_atom_site_aniso_U_11
_atom_site_aniso_U_22
_atom_site_aniso_U_33
_atom_site_aniso_U_23
_atom_site_aniso_U_13
_atom_site_aniso_U_12
F1 0.137(2) 0.1159(19) 0.0790(15) 0.0182(13) 0.0501(14) 0.0612(17)
O3 0.0664(14) 0.0624(14) 0.0555(13) -0.0080(9) -0.0024(10) 0.0337(12)
O4 0.0957(18) 0.0633(15) 0.0632(14) 0.0047(11) 0.0190(12) 0.0393(14)
N3 0.0610(16) 0.0524(15) 0.0518(14) -0.0020(11) 0.0057(11) 0.0254(13)
C36 0.067(2) 0.0524(18) 0.0458(16) 0.0036(13) 0.0073(13) 0.0307(16)
C37 0.084(2) 0.0534(19) 0.0489(17) 0.0023(13) 0.0076(15) 0.0316(18)
C38 0.094(3) 0.060(2) 0.0588(19) 0.0033(15) 0.0159(17) 0.045(2)
C39 0.087(3) 0.069(2) 0.068(2) 0.0070(17) 0.0171(18) 0.048(2)
C40 0.076(2) 0.073(2) 0.061(2) 0.0091(16) 0.0164(16) 0.041(2)
C41 0.063(2) 0.0517(18) 0.0532(17) 0.0012(13) 0.0058(14) 0.0285(16)
C42 0.070(2) 0.063(2) 0.0487(17) 0.0005(14) 0.0069(14) 0.0328(18)
C43 0.064(2) 0.059(2) 0.0510(17) -0.0037(14) 0.0033(14) 0.0276(17)
C44 0.0575(19) 0.0543(19) 0.0586(18) -0.0092(14) -0.0031(14) 0.0239(16)
C45 0.0484(18) 0.0533(19) 0.0629(19) -0.0121(14) 0.0002(13) 0.0173(15)
C46 0.066(2) 0.070(2) 0.063(2) -0.0206(16) -0.0075(15) 0.0268(18)
C47 0.080(3) 0.064(2) 0.075(2) -0.0217(18) -0.0025(19) 0.024(2)
C48 0.072(2) 0.059(2) 0.093(3) -0.0197(19) 0.0120(19) 0.024(2)
C49 0.060(2) 0.056(2) 0.096(3) -0.0031(17) 0.0096(18) 0.0236(18)
C50 0.059(2) 0.053(2) 0.070(2) -0.0074(15) 0.0014(15) 0.0208(17)
C51 0.069(2) 0.0517(19) 0.0609(19) -0.0061(14) 0.0060(15) 0.0232(16)
C52 0.064(2) 0.0541(19) 0.0548(18) -0.0032(13) 0.0028(14) 0.0267(16)
C53 0.078(2) 0.0526(19) 0.0619(19) 0.0017(14) 0.0146(16) 0.0269(18)
C54 0.088(2) 0.057(2) 0.061(2) -0.0009(15) 0.0067(17) 0.0332(19)
C55 0.105(3) 0.065(2) 0.059(2) 0.0030(16) 0.0146(18) 0.043(2)
C56 0.108(3) 0.077(3) 0.069(2) 0.0061(19) 0.030(2) 0.044(2)
C57 0.086(3) 0.107(3) 0.091(3) 0.004(2) 0.038(2) 0.020(3)
C58 0.079(3) 0.092(3) 0.083(3) -0.005(2) 0.019(2) 0.027(2)
F2 0.136(3) 0.183(3) 0.234(4) -0.067(3) -0.025(2) 0.119(3)
O5 0.0717(15) 0.0627(14) 0.0559(13) 0.0042(10) -0.0030(10) 0.0287(12)
O6 0.0756(16) 0.0771(16) 0.0577(13) 0.0000(10) 0.0101(11) 0.0404(13)
N4 0.0639(17) 0.0758(19) 0.0451(14) -0.0053(12) 0.0017(11) 0.0341(15)
C59 0.066(2) 0.067(2) 0.0529(18) 0.0030(14) 0.0042(14) 0.0384(18)
C60 0.070(2) 0.059(2) 0.076(2) 0.0105(16) 0.0161(16) 0.0350(18)
C61 0.087(3) 0.076(3) 0.091(3) 0.012(2) 0.023(2) 0.053(2)
C62 0.113(3) 0.105(3) 0.064(2) 0.020(2) 0.022(2) 0.078(3)
C63 0.088(3) 0.099(3) 0.060(2) 0.0025(18) 0.0043(17) 0.063(2)
C64 0.073(2) 0.075(2) 0.0506(18) 0.0028(14) 0.0097(14) 0.0456(19)
C65 0.073(2) 0.075(2) 0.0473(18) -0.0102(15) 0.0009(15) 0.038(2)
C66 0.091(3) 0.071(2) 0.063(2) -0.0086(16) 0.0083(18) 0.031(2)
C67 0.081(3) 0.087(3) 0.077(3) -0.006(2) 0.015(2) 0.023(2)
C68A 0.079(8) 0.088(8) 0.114(17) -0.001(7) -0.006(7) 0.023(6)
C68B 0.101(7) 0.084(5) 0.111(9) -0.015(4) 0.034(6) 0.004(4)
C69A 0.106(11) 0.081(9) 0.134(15) -0.016(8) -0.013(9) 0.033(8)
C69B 0.133(12) 0.084(7) 0.143(11) -0.014(5) 0.065(10) 0.009(6)
C70A 0.114(11) 0.083(12) 0.17(2) -0.019(10) -0.008(11) 0.014(9)
C70B 0.28(2) 0.108(10) 0.256(18) 0.039(9) 0.159(17) 0.046(10)
C71A 0.109(11) 0.144(15) 0.24(3) 0.005(14) 0.003(12) 0.025(10)
C71B 0.29(2) 0.096(8) 0.286(17) 0.001(8) 0.189(17) -0.002(9)
C72A 0.108(12) 0.106(12) 0.48(5) 0.006(15) -0.037(15) 0.001(9)
C72B 0.213(13) 0.109(7) 0.197(12) 0.008(7) 0.111(10) 0.008(7)
C73A 0.069(8) 0.123(11) 0.29(3) 0.002(12) -0.009(9) 0.014(7)
C73B 0.159(9) 0.108(6) 0.154(9) -0.006(5) 0.088(8) 0.010(6)
C74 0.067(2) 0.087(3) 0.077(2) -0.0093(19) 0.0077(18) 0.023(2)
C75 0.067(2) 0.098(3) 0.058(2) -0.0172(18) 0.0011(16) 0.041(2)
C76 0.065(2) 0.098(3) 0.078(2) -0.014(2) 0.0043(18) 0.044(2)
C77 0.066(2) 0.090(3) 0.062(2) -0.0067(17) 0.0129(16) 0.036(2)
C78 0.067(3) 0.111(3) 0.095(3) -0.020(2) 0.007(2) 0.044(2)
C79 0.100(4) 0.129(4) 0.156(5) -0.037(3) -0.001(3) 0.078(3)
C80 0.113(4) 0.188(6) 0.201(6) -0.083(5) -0.060(4) 0.111(4)
C81 0.093(3) 0.161(5) 0.148(5) -0.062(4) -0.036(3) 0.084(4)
O1 0.123(3) 0.113(2) 0.0902(19) 0.0356(17) 0.0318(18) 0.085(2)
O2 0.0919(17) 0.0649(15) 0.0525(13) 0.0061(10) -0.0001(11) 0.0331(13)
N1 0.170(4) 0.078(3) 0.100(3) -0.007(2) 0.004(3) 0.067(3)
N2 0.0683(17) 0.0555(15) 0.0445(13) 0.0048(10) 0.0052(11) 0.0308(14)
C1 0.106(3) 0.098(3) 0.098(3) 0.035(2) 0.025(2) 0.062(3)
C2 0.112(3) 0.092(3) 0.065(2) 0.0208(19) 0.022(2) 0.067(3)
C3 0.158(5) 0.108(4) 0.087(3) 0.025(3) 0.023(3) 0.098(4)
C4 0.178(5) 0.090(3) 0.089(3) 0.012(2) 0.012(3) 0.091(4)
C5 0.150(4) 0.074(3) 0.075(3) 0.007(2) 0.013(2) 0.070(3)
C6 0.145(4) 0.066(3) 0.095(3) -0.011(2) 0.001(3) 0.049(3)
C7 0.132(4) 0.068(3) 0.074(3) -0.0079(19) 0.004(2) 0.049(3)
C8 0.117(3) 0.060(2) 0.0536(19) 0.0009(15) 0.0157(18) 0.045(2)
C9 0.120(3) 0.071(2) 0.058(2) 0.0114(16) 0.0159(19) 0.059(2)
C10 0.110(3) 0.075(2) 0.060(2) 0.0158(17) 0.0248(19) 0.061(2)
C11 0.096(3) 0.066(2) 0.0474(17) 0.0081(14) 0.0068(15) 0.0456(19)
C12 0.080(2) 0.0544(19) 0.0499(18) 0.0055(13) 0.0065(14) 0.0347(18)
C13 0.086(3) 0.056(2) 0.063(2) 0.0072(15) 0.0028(16) 0.0349(19)
C14 0.072(2) 0.0553(19) 0.0507(18) 0.0096(13) 0.0062(14) 0.0216(17)
C15 0.065(2) 0.0581(19) 0.0539(17) 0.0036(14) 0.0036(14) 0.0272(16)
C16 0.066(2) 0.068(2) 0.0566(19) 0.0025(15) 0.0000(15) 0.0252(18)
C17 0.088(3) 0.097(3) 0.073(3) 0.002(2) -0.012(2) 0.047(2)
C18 0.064(2) 0.0563(19) 0.0524(17) 0.0090(13) 0.0066(13) 0.0296(16)
C19 0.070(2) 0.065(2) 0.0589(19) 0.0116(15) 0.0090(16) 0.0244(18)
C20 0.065(2) 0.0581(19) 0.0426(15) 0.0067(12) 0.0073(12) 0.0287(16)
C21 0.063(2) 0.0572(19) 0.0537(17) 0.0111(13) 0.0093(13) 0.0337(16)
C22 0.0540(18) 0.0587(19) 0.0563(17) 0.0007(13) 0.0045(13) 0.0293(16)
C23 0.0523(18) 0.0501(18) 0.0603(18) 0.0064(13) 0.0083(13) 0.0257(15)
C24 0.0576(19) 0.0548(19) 0.0607(18) 0.0073(14) 0.0082(14) 0.0309(16)
C25 0.067(2) 0.058(2) 0.068(2) 0.0138(15) 0.0098(16) 0.0341(17)
C26 0.057(2) 0.059(2) 0.088(3) 0.0097(17) 0.0053(16) 0.0291(17)
C27 0.053(2) 0.0522(19) 0.089(2) -0.0031(16) 0.0054(16) 0.0261(16)
C28 0.0456(18) 0.0536(19) 0.072(2) -0.0005(14) 0.0055(14) 0.0209(15)
C29 0.056(2) 0.059(2) 0.072(2) -0.0098(16) 0.0044(15) 0.0198(17)
C30 0.058(2) 0.072(2) 0.0542(18) -0.0066(15) 0.0012(14) 0.0242(17)
C31 0.074(3) 0.093(3) 0.067(2) -0.0122(19) -0.0067(18) 0.030(2)
C32 0.084(3) 0.107(3) 0.062(2) -0.005(2) -0.0109(19) 0.030(2)
C33 0.084(3) 0.091(3) 0.065(2) 0.0048(19) -0.0097(18) 0.035(2)
C34 0.063(2) 0.080(2) 0.061(2) 0.0119(16) 0.0030(15) 0.0349(19)
C35 0.057(2) 0.067(2) 0.0573(18) 0.0014(14) 0.0035(14) 0.0256(17)

loop_
_atom_type_symbol
_atom_type_description
_atom_type_scat_dispersion_real
_atom_type_scat_dispersion_imag
_atom_type_scat_source
C C 0.0181 0.0091 'International Tables Vol C Tables 4.2.6.8 and 6.1.1.4'
H H 0.0000 0.0000 'International Tables Vol C Tables 4.2.6.8 and 6.1.1.4'
F F 0.0727 0.0534 'International Tables Vol C Tables 4.2.6.8 and 6.1.1.4'
N N 0.0311 0.0180 'International Tables Vol C Tables 4.2.6.8 and 6.1.1.4'
O O 0.0492 0.0322 'International Tables Vol C Tables 4.2.6.8 and 6.1.1.4'

loop_
_geom_angle_atom_site_label_1
_geom_angle_atom_site_label_2
_geom_angle_atom_site_label_3
_geom_angle
_geom_angle_site_symmetry_1
_geom_angle_site_symmetry_3
_geom_angle_publ_flag
C36 O3 H3A 109.5 . . ?
C42 N3 C41 116.0(3) . . ?
C52 N3 C41 121.7(2) . . ?
C52 N3 C42 122.0(3) . . ?
O3 C36 C37 124.0(3) . . ?
O3 C36 C41 116.8(3) . . ?
C37 C36 C41 119.2(3) . . ?
C36 C37 H37 120.4 . . ?
C38 C37 C36 119.3(3) . . ?
C38 C37 H37 120.4 . . ?
C37 C38 H38 119.4 . . ?
C39 C38 C37 121.3(3) . . ?
C39 C38 H38 119.4 . . ?
C38 C39 H39 120.1 . . ?
C38 C39 C40 119.8(3) . . ?
C40 C39 H39 120.1 . . ?
C39 C40 H40 120.4 . . ?
C41 C40 C39 119.1(4) . . ?
C41 C40 H40 120.4 . . ?
C36 C41 N3 117.6(3) . . ?
C40 C41 N3 121.1(3) . . ?
C40 C41 C36 121.2(3) . . ?
O4 C42 N3 119.2(3) . . ?
O4 C42 C43 124.8(3) . . ?
N3 C42 C43 116.0(3) . . ?
C42 C43 H43 118.9 . . ?
C44 C43 C42 122.3(3) . . ?
C44 C43 H43 118.9 . . ?
C43 C44 C45 120.4(3) . . ?
C43 C44 C51 119.2(3) . . ?
C51 C44 C45 120.4(3) . . ?
C46 C45 C44 121.5(3) . . ?
C50 C45 C44 119.6(3) . . ?
C50 C45 C46 118.8(3) . . ?
C45 C46 H46 119.6 . . ?
C45 C46 C47 120.8(4) . . ?
C47 C46 H46 119.6 . . ?
C46 C47 H47 120.0 . . ?
C48 C47 C46 120.0(4) . . ?
C48 C47 H47 120.0 . . ?
C47 C48 H48 120.0 . . ?
C47 C48 C49 119.9(3) . . ?
C49 C48 H48 120.0 . . ?
C48 C49 H49 120.2 . . ?
C50 C49 C48 119.7(4) . . ?
C50 C49 H49 120.2 . . ?
C45 C50 C49 120.7(3) . . ?
C45 C50 H50 119.7 . . ?
C49 C50 H50 119.7 . . ?
C44 C51 H51 119.6 . . ?
C52 C51 C44 120.7(3) . . ?
C52 C51 H51 119.6 . . ?
N3 C52 C53 119.5(3) . . ?
C51 C52 N3 119.6(3) . . ?
C51 C52 C53 120.8(3) . . ?
C54 C53 C52 122.9(3) . . ?
C54 C53 C58 118.2(3) . . ?
C58 C53 C52 118.8(3) . . ?
C53 C54 H54 119.8 . . ?
C55 C54 C53 120.4(4) . . ?
C55 C54 H54 119.8 . . ?
C54 C55 H55 120.2 . . ?
C56 C55 C54 119.5(4) . . ?
C56 C55 H55 120.2 . . ?
F1 C56 C55 118.9(4) . . ?
F1 C56 C57 119.0(4) . . ?
C57 C56 C55 122.1(4) . . ?
C56 C57 H57 120.7 . . ?
C56 C57 C58 118.6(4) . . ?
C58 C57 H57 120.7 . . ?
C53 C58 H58 119.5 . . ?
C57 C58 C53 121.0(4) . . ?
C57 C58 H58 119.5 . . ?
C65 N4 C64 118.0(3) . . ?
C75 N4 C64 119.5(3) . . ?
C75 N4 C65 122.4(3) . . ?
O5 C59 C60 122.5(3) . . ?
O5 C59 C64 121.3(3) . . ?
C60 C59 C64 116.1(3) . . ?
C59 C60 H60 119.7 . . ?
C61 C60 C59 120.6(4) . . ?
C61 C60 H60 119.7 . . ?
C60 C61 H61 119.4 . . ?
C62 C61 C60 121.3(4) . . ?
C62 C61 H61 119.4 . . ?
C61 C62 H62 120.4 . . ?
C63 C62 C61 119.2(4) . . ?
C63 C62 H62 120.4 . . ?
C62 C63 H63 119.9 . . ?
C64 C63 C62 120.2(4) . . ?
C64 C63 H63 119.9 . . ?
C59 C64 N4 117.9(3) . . ?
C63 C64 N4 119.4(3) . . ?
C63 C64 C59 122.6(3) . . ?
O6 C65 N4 120.7(3) . . ?
O6 C65 C66 124.0(3) . . ?
N4 C65 C66 115.3(3) . . ?
C65 C66 H66 118.3 . . ?
C67 C66 C65 123.4(4) . . ?
C67 C66 H66 118.3 . . ?
C66 C67 C68A 117.8(8) . . ?
C66 C67 C68B 122.2(6) . . ?
C66 C67 C74 117.8(4) . . ?
C74 C67 C68A 123.3(8) . . ?
C74 C67 C68B 118.8(6) . . ?
C69A C68A C67 119.3(15) . . ?
C69A C68A C73A 121.9(16) . . ?
C73A C68A C67 118.7(14) . . ?
C69B C68B C67 119.4(9) . . ?
C69B C68B C73B 115.8(9) . . ?
C73B C68B C67 124.8(8) . . ?
C68A C69A H69A 123.1 . . ?
C68A C69A C70A 114(2) . . ?
C70A C69A H69A 123.1 . . ?
C68B C69B H69B 119.5 . . ?
C68B C69B C70B 120.9(12) . . ?
C70B C69B H69B 119.5 . . ?
C69A C70A H70A 118.3 . . ?
C71A C70A C69A 123(2) . . ?
C71A C70A H70A 118.3 . . ?
C69B C70B H70B 119.9 . . ?
C71B C70B C69B 120.1(16) . . ?
C71B C70B H70B 119.9 . . ?
C70A C71A H71A 118.8 . . ?
C70A C71A C72A 122(2) . . ?
C72A C71A H71A 118.8 . . ?
C70B C71B H71B 120.3 . . ?
C72B C71B C70B 119.4(13) . . ?
C72B C71B H71B 120.3 . . ?
C71A C72A H72A 121.1 . . ?
C71A C72A C73A 118(2) . . ?
C73A C72A H72A 121.1 . . ?
C71B C72B H72B 118.8 . . ?
C71B C72B C73B 122.5(11) . . ?
C73B C72B H72B 118.8 . . ?
C68A C73A H73A 120.5 . . ?
C72A C73A C68A 119.0(19) . . ?
C72A C73A H73A 120.5 . . ?
C68B C73B H73B 119.4 . . ?
C72B C73B C68B 121.2(10) . . ?
C72B C73B H73B 119.4 . . ?
C67 C74 H74 119.3 . . ?
C75 C74 C67 121.3(4) . . ?
C75 C74 H74 119.3 . . ?
N4 C75 C76 117.9(3) . . ?
C74 C75 N4 119.7(4) . . ?
C74 C75 C76 122.4(3) . . ?
C77 C76 C75 121.7(4) . . ?
C81 C76 C75 119.1(4) . . ?
C81 C76 C77 118.9(4) . . ?
C76 C77 H77 119.2 . . ?
C78 C77 C76 121.7(4) . . ?
C78 C77 H77 119.2 . . ?
C77 C78 H78 121.0 . . ?
C79 C78 C77 118.0(4) . . ?
C79 C78 H78 121.0 . . ?
F2 C79 C80 119.2(5) . . ?
C78 C79 F2 118.8(5) . . ?
C78 C79 C80 121.9(5) . . ?
C79 C80 H80 120.1 . . ?
C79 C80 C81 119.9(5) . . ?
C81 C80 H80 120.1 . . ?
C76 C81 C80 119.5(5) . . ?
C76 C81 H81 120.3 . . ?
C80 C81 H81 120.3 . . ?
C2 O1 C1 116.1(3) . . ?
C11 O2 H2 109.5 . . ?
C6 N1 C5 117.5(4) . . ?
C18 N2 C12 111.2(2) . . ?
C18 N2 C20 107.7(2) . . ?
C18 N2 C21 111.3(2) . . ?
C20 N2 C12 107.1(2) . . ?
C20 N2 C21 108.9(2) . . ?
C21 N2 C12 110.5(2) . . ?
O1 C1 H1A 109.5 . . ?
O1 C1 H1B 109.5 . . ?
O1 C1 H1C 109.5 . . ?
H1A C1 H1B 109.5 . . ?
H1A C1 H1C 109.5 . . ?
H1B C1 H1C 109.5 . . ?
O1 C2 C3 113.8(4) . . ?
C10 C2 O1 126.0(4) . . ?
C10 C2 C3 120.2(5) . . ?
C2 C3 H3 120.3 . . ?
C4 C3 C2 119.5(5) . . ?
C4 C3 H3 120.3 . . ?
C3 C4 H4 119.5 . . ?
C3 C4 C5 121.1(5) . . ?
C5 C4 H4 119.5 . . ?
N1 C5 C4 117.3(5) . . ?
N1 C5 C9 123.0(5) . . ?
C4 C5 C9 119.7(5) . . ?
N1 C6 H6 117.9 . . ?
N1 C6 C7 124.1(5) . . ?
C7 C6 H6 117.9 . . ?
C6 C7 H7 120.8 . . ?
C8 C7 C6 118.5(5) . . ?
C8 C7 H7 120.8 . . ?
C7 C8 C9 119.7(4) . . ?
C7 C8 C11 118.7(4) . . ?
C9 C8 C11 121.6(4) . . ?
C8 C9 C5 116.8(4) . . ?
C10 C9 C5 117.8(4) . . ?
C10 C9 C8 125.4(3) . . ?
C2 C10 C9 121.5(4) . . ?
C2 C10 H10 119.3 . . ?
C9 C10 H10 119.3 . . ?
O2 C11 C8 111.0(3) . . ?
O2 C11 H11 110.1 . . ?
O2 C11 C12 110.8(3) . . ?
C8 C11 H11 110.1 . . ?
C12 C11 C8 104.8(3) . . ?
C12 C11 H11 110.1 . . ?
N2 C12 H12 107.5 . . ?
C11 C12 N2 114.8(2) . . ?
C11 C12 H12 107.5 . . ?
C13 C12 N2 107.9(3) . . ?
C13 C12 C11 111.4(3) . . ?
C13 C12 H12 107.5 . . ?
C12 C13 H13A 109.4 . . ?
C12 C13 H13B 109.4 . . ?
H13A C13 H13B 108.0 . . ?
C14 C13 C12 111.1(3) . . ?
C14 C13 H13A 109.4 . . ?
C14 C13 H13B 109.4 . . ?
C13 C14 H14 109.8 . . ?
C13 C14 C15 110.7(3) . . ?
C13 C14 C19 108.6(3) . . ?
C15 C14 H14 109.8 . . ?
C15 C14 C19 108.1(3) . . ?
C19 C14 H14 109.8 . . ?
C14 C15 H15 108.5 . . ?
C14 C15 C18 107.6(3) . . ?
C16 C15 C14 112.9(3) . . ?
C16 C15 H15 108.5 . . ?
C16 C15 C18 110.7(3) . . ?
C18 C15 H15 108.5 . . ?
C15 C16 H16 118.1 . . ?
C17 C16 C15 123.8(3) . . ?
C17 C16 H16 118.1 . . ?
C16 C17 H17A 120.0 . . ?
C16 C17 H17B 120.0 . . ?
H17A C17 H17B 120.0 . . ?
N2 C18 C15 111.4(2) . . ?
N2 C18 H18A 109.4 . . ?
N2 C18 H18B 109.4 . . ?
C15 C18 H18A 109.4 . . ?
C15 C18 H18B 109.4 . . ?
H18A C18 H18B 108.0 . . ?
C14 C19 H19A 110.1 . . ?
C14 C19 H19B 110.1 . . ?
C14 C19 C20 108.2(3) . . ?
H19A C19 H19B 108.4 . . ?
C20 C19 H19A 110.1 . . ?
C20 C19 H19B 110.1 . . ?
N2 C20 C19 110.7(3) . . ?
N2 C20 H20A 109.5 . . ?
N2 C20 H20B 109.5 . . ?
C19 C20 H20A 109.5 . . ?
C19 C20 H20B 109.5 . . ?
H20A C20 H20B 108.1 . . ?
N2 C21 H21A 108.6 . . ?
N2 C21 H21B 108.6 . . ?
H21A C21 H21B 107.6 . . ?
C22 C21 N2 114.8(2) . . ?
C22 C21 H21A 108.6 . . ?
C22 C21 H21B 108.6 . . ?
C23 C22 C21 118.9(3) . . ?
C23 C22 C35 120.8(3) . . ?
C35 C22 C21 120.3(3) . . ?
C22 C23 C24 124.7(3) . . ?
C22 C23 C28 118.5(3) . . ?
C24 C23 C28 116.8(3) . . ?
C23 C24 H24 118.7 . . ?
C25 C24 C23 122.5(3) . . ?
C25 C24 H24 118.7 . . ?
C24 C25 H25 119.9 . . ?
C24 C25 C26 120.3(3) . . ?
C26 C25 H25 119.9 . . ?
C25 C26 H26 120.1 . . ?
C27 C26 C25 119.8(3) . . ?
C27 C26 H26 120.1 . . ?
C26 C27 H27 119.1 . . ?
C26 C27 C28 121.8(3) . . ?
C28 C27 H27 119.1 . . ?
C27 C28 C23 118.9(3) . . ?
C29 C28 C23 119.6(3) . . ?
C29 C28 C27 121.5(3) . . ?
C28 C29 H29 119.0 . . ?
C28 C29 C30 121.9(3) . . ?
C30 C29 H29 119.0 . . ?
C29 C30 C31 121.0(3) . . ?
C29 C30 C35 119.8(3) . . ?
C31 C30 C35 119.3(4) . . ?
C30 C31 H31 119.3 . . ?
C32 C31 C30 121.4(4) . . ?
C32 C31 H31 119.3 . . ?
C31 C32 H32 120.2 . . ?
C31 C32 C33 119.6(4) . . ?
C33 C32 H32 120.2 . . ?
C32 C33 H33 119.6 . . ?
C34 C33 C32 120.8(4) . . ?
C34 C33 H33 119.6 . . ?
C33 C34 H34 119.1 . . ?
C33 C34 C35 121.8(4) . . ?
C35 C34 H34 119.1 . . ?
C22 C35 C30 118.9(3) . . ?
C22 C35 C34 124.0(3) . . ?
C34 C35 C30 117.1(3) . . ?

loop_
_geom_bond_atom_site_label_1
_geom_bond_atom_site_label_2
_geom_bond_distance
_geom_bond_site_symmetry_2
_geom_bond_publ_flag
F1 C56 1.349(4) . ?
O3 H3A 0.8400 . ?
O3 C36 1.351(4) . ?
O4 C42 1.247(4) . ?
N3 C41 1.450(4) . ?
N3 C42 1.403(4) . ?
N3 C52 1.388(4) . ?
C36 C37 1.395(4) . ?
C36 C41 1.398(4) . ?
C37 H37 0.9500 . ?
C37 C38 1.391(5) . ?
C38 H38 0.9500 . ?
C38 C39 1.373(5) . ?
C39 H39 0.9500 . ?
C39 C40 1.404(5) . ?
C40 H40 0.9500 . ?
C40 C41 1.379(5) . ?
C42 C43 1.428(5) . ?
C43 H43 0.9500 . ?
C43 C44 1.351(5) . ?
C44 C45 1.498(4) . ?
C44 C51 1.412(4) . ?
C45 C46 1.385(4) . ?
C45 C50 1.383(5) . ?
C46 H46 0.9500 . ?
C46 C47 1.390(5) . ?
C47 H47 0.9500 . ?
C47 C48 1.367(6) . ?
C48 H48 0.9500 . ?
C48 C49 1.394(6) . ?
C49 H49 0.9500 . ?
C49 C50 1.387(5) . ?
C50 H50 0.9500 . ?
C51 H51 0.9500 . ?
C51 C52 1.361(4) . ?
C52 C53 1.484(4) . ?
C53 C54 1.389(5) . ?
C53 C58 1.394(5) . ?
C54 H54 0.9500 . ?
C54 C55 1.388(5) . ?
C55 H55 0.9500 . ?
C55 C56 1.363(6) . ?
C56 C57 1.357(6) . ?
C57 H57 0.9500 . ?
C57 C58 1.394(6) . ?
C58 H58 0.9500 . ?
F2 C79 1.349(6) . ?
O5 C59 1.324(4) . ?
O6 C65 1.224(4) . ?
N4 C64 1.458(4) . ?
N4 C65 1.400(4) . ?
N4 C75 1.387(4) . ?
C59 C60 1.409(5) . ?
C59 C64 1.414(5) . ?
C60 H60 0.9500 . ?
C60 C61 1.388(5) . ?
C61 H61 0.9500 . ?
C61 C62 1.384(6) . ?
C62 H62 0.9500 . ?
C62 C63 1.375(6) . ?
C63 H63 0.9500 . ?
C63 C64 1.372(5) . ?
C65 C66 1.434(5) . ?
C66 H66 0.9500 . ?
C66 C67 1.360(6) . ?
C67 C68A 1.497(15) . ?
C67 C68B 1.494(10) . ?
C67 C74 1.419(6) . ?
C68A C69A 1.38(2) . ?
C68A C73A 1.41(2) . ?
C68B C69B 1.387(13) . ?
C68B C73B 1.415(13) . ?
C69A H69A 0.9500 . ?
C69A C70A 1.403(19) . ?
C69B H69B 0.9500 . ?
C69B C70B 1.402(15) . ?
C70A H70A 0.9500 . ?
C70A C71A 1.31(2) . ?
C70B H70B 0.9500 . ?
C70B C71B 1.36(2) . ?
C71A H71A 0.9500 . ?
C71A C72A 1.33(3) . ?
C71B H71B 0.9500 . ?
C71B C72B 1.336(16) . ?
C72A H72A 0.9500 . ?
C72A C73A 1.37(2) . ?
C72B H72B 0.9500 . ?
C72B C73B 1.343(14) . ?
C73A H73A 0.9500 . ?
C73B H73B 0.9500 . ?
C74 H74 0.9500 . ?
C74 C75 1.359(5) . ?
C75 C76 1.491(6) . ?
C76 C77 1.390(5) . ?
C76 C81 1.370(6) . ?
C77 H77 0.9500 . ?
C77 C78 1.385(6) . ?
C78 H78 0.9500 . ?
C78 C79 1.346(7) . ?
C79 C80 1.379(8) . ?
C80 H80 0.9500 . ?
C80 C81 1.387(8) . ?
C81 H81 0.9500 . ?
O1 C1 1.431(5) . ?
O1 C2 1.356(5) . ?
O2 H2 0.8400 . ?
O2 C11 1.406(4) . ?
N1 C5 1.370(6) . ?
N1 C6 1.299(6) . ?
N2 C12 1.546(4) . ?
N2 C18 1.504(4) . ?
N2 C20 1.527(4) . ?
N2 C21 1.536(4) . ?
C1 H1A 0.9800 . ?
C1 H1B 0.9800 . ?
C1 H1C 0.9800 . ?
C2 C3 1.433(6) . ?
C2 C10 1.349(6) . ?
C3 H3 0.9500 . ?
C3 C4 1.354(7) . ?
C4 H4 0.9500 . ?
C4 C5 1.396(7) . ?
C5 C9 1.430(6) . ?
C6 H6 0.9500 . ?
C6 C7 1.428(6) . ?
C7 H7 0.9500 . ?
C7 C8 1.369(6) . ?
C8 C9 1.408(6) . ?
C8 C11 1.547(5) . ?
C9 C10 1.406(6) . ?
C10 H10 0.9500 . ?
C11 H11 1.0000 . ?
C11 C12 1.546(4) . ?
C12 H12 1.0000 . ?
C12 C13 1.528(5) . ?
C13 H13A 0.9900 . ?
C13 H13B 0.9900 . ?
C13 C14 1.524(5) . ?
C14 H14 1.0000 . ?
C14 C15 1.532(5) . ?
C14 C19 1.532(5) . ?
C15 H15 1.0000 . ?
C15 C16 1.505(5) . ?
C15 C18 1.545(4) . ?
C16 H16 0.9500 . ?
C16 C17 1.303(5) . ?
C17 H17A 0.9500 . ?
C17 H17B 0.9500 . ?
C18 H18A 0.9900 . ?
C18 H18B 0.9900 . ?
C19 H19A 0.9900 . ?
C19 H19B 0.9900 . ?
C19 C20 1.543(5) . ?
C20 H20A 0.9900 . ?
C20 H20B 0.9900 . ?
C21 H21A 0.9900 . ?
C21 H21B 0.9900 . ?
C21 C22 1.515(4) . ?
C22 C23 1.413(4) . ?
C22 C35 1.413(4) . ?
C23 C24 1.423(4) . ?
C23 C28 1.456(4) . ?
C24 H24 0.9500 . ?
C24 C25 1.374(4) . ?
C25 H25 0.9500 . ?
C25 C26 1.411(5) . ?
C26 H26 0.9500 . ?
C26 C27 1.372(5) . ?
C27 H27 0.9500 . ?
C27 C28 1.423(5) . ?
C28 C29 1.372(5) . ?
C29 H29 0.9500 . ?
C29 C30 1.399(5) . ?
C30 C31 1.428(5) . ?
C30 C35 1.434(5) . ?
C31 H31 0.9500 . ?
C31 C32 1.365(6) . ?
C32 H32 0.9500 . ?
C32 C33 1.407(6) . ?
C33 H33 0.9500 . ?
C33 C34 1.367(5) . ?
C34 H34 0.9500 . ?
C34 C35 1.430(5) . ?

loop_
_geom_hbond_atom_site_label_D
_geom_hbond_atom_site_label_H
_geom_hbond_atom_site_label_A
_geom_hbond_distance_DH
_geom_hbond_distance_HA
_geom_hbond_distance_DA
_geom_hbond_angle_DHA
_geom_hbond_site_symmetry_A
O3 H3A O5 0.84 1.66 2.479(3) 165.9 .
O2 H2 O5 0.84 1.76 2.602(3) 176.6 .

loop_
_geom_torsion_atom_site_label_1
_geom_torsion_atom_site_label_2
_geom_torsion_atom_site_label_3
_geom_torsion_atom_site_label_4
_geom_torsion
_geom_torsion_site_symmetry_1
_geom_torsion_site_symmetry_2
_geom_torsion_site_symmetry_3
_geom_torsion_site_symmetry_4
_geom_torsion_publ_flag
F1 C56 C57 C58 -178.0(4) . . . . ?
O3 C36 C37 C38 -178.6(3) . . . . ?
O3 C36 C41 N3 -5.2(4) . . . . ?
O3 C36 C41 C40 177.9(3) . . . . ?
O4 C42 C43 C44 173.3(3) . . . . ?
N3 C42 C43 C44 -5.1(5) . . . . ?
N3 C52 C53 C54 -65.4(5) . . . . ?
N3 C52 C53 C58 118.8(4) . . . . ?
C36 C37 C38 C39 0.1(5) . . . . ?
C37 C36 C41 N3 176.1(3) . . . . ?
C37 C36 C41 C40 -0.7(5) . . . . ?
C37 C38 C39 C40 0.7(5) . . . . ?
C38 C39 C40 C41 -1.4(5) . . . . ?
C39 C40 C41 N3 -175.3(3) . . . . ?
C39 C40 C41 C36 1.5(5) . . . . ?
C41 N3 C42 O4 -3.3(4) . . . . ?
C41 N3 C42 C43 175.1(3) . . . . ?
C41 N3 C52 C51 -172.2(3) . . . . ?
C41 N3 C52 C53 11.3(5) . . . . ?
C41 C36 C37 C38 -0.1(4) . . . . ?
C42 N3 C41 C36 -80.9(4) . . . . ?
C42 N3 C41 C40 95.9(3) . . . . ?
C42 N3 C52 C51 1.3(5) . . . . ?
C42 N3 C52 C53 -175.2(3) . . . . ?
C42 C43 C44 C45 -171.4(3) . . . . ?
C42 C43 C44 C51 6.2(5) . . . . ?
C43 C44 C45 C46 -39.6(4) . . . . ?
C43 C44 C45 C50 136.3(3) . . . . ?
C43 C44 C51 C52 -3.3(5) . . . . ?
C44 C45 C46 C47 176.7(3) . . . . ?
C44 C45 C50 C49 -173.6(3) . . . . ?
C44 C51 C52 N3 -0.4(5) . . . . ?
C44 C51 C52 C53 176.1(3) . . . . ?
C45 C44 C51 C52 174.3(3) . . . . ?
C45 C46 C47 C48 -3.0(5) . . . . ?
C46 C45 C50 C49 2.3(5) . . . . ?
C46 C47 C48 C49 2.0(6) . . . . ?
C47 C48 C49 C50 1.1(5) . . . . ?
C48 C49 C50 C45 -3.3(5) . . . . ?
C50 C45 C46 C47 0.8(5) . . . . ?
C51 C44 C45 C46 142.9(3) . . . . ?
C51 C44 C45 C50 -41.3(4) . . . . ?
C51 C52 C53 C54 118.1(4) . . . . ?
C51 C52 C53 C58 -57.7(5) . . . . ?
C52 N3 C41 C36 93.0(3) . . . . ?
C52 N3 C41 C40 -90.2(4) . . . . ?
C52 N3 C42 O4 -177.2(3) . . . . ?
C52 N3 C42 C43 1.3(4) . . . . ?
C52 C53 C54 C55 -175.5(3) . . . . ?
C52 C53 C58 C57 177.9(4) . . . . ?
C53 C54 C55 C56 -2.1(6) . . . . ?
C54 C53 C58 C57 1.8(6) . . . . ?
C54 C55 C56 F1 -179.8(3) . . . . ?
C54 C55 C56 C57 1.7(6) . . . . ?
C55 C56 C57 C58 0.5(7) . . . . ?
C56 C57 C58 C53 -2.3(7) . . . . ?
C58 C53 C54 C55 0.4(5) . . . . ?
F2 C79 C80 C81 -179.8(7) . . . . ?
O5 C59 C60 C61 178.4(3) . . . . ?
O5 C59 C64 N4 -2.7(4) . . . . ?
O5 C59 C64 C63 -178.7(3) . . . . ?
O6 C65 C66 C67 177.7(4) . . . . ?
N4 C65 C66 C67 -0.9(5) . . . . ?
N4 C75 C76 C77 57.3(5) . . . . ?
N4 C75 C76 C81 -129.2(4) . . . . ?
C59 C60 C61 C62 -0.1(5) . . . . ?
C60 C59 C64 N4 175.0(3) . . . . ?
C60 C59 C64 C63 -0.9(5) . . . . ?
C60 C61 C62 C63 -0.2(5) . . . . ?
C61 C62 C63 C64 0.0(5) . . . . ?
C62 C63 C64 N4 -175.3(3) . . . . ?
C62 C63 C64 C59 0.6(5) . . . . ?
C64 N4 C65 O6 -0.5(4) . . . . ?
C64 N4 C65 C66 178.1(3) . . . . ?
C64 N4 C75 C74 -176.0(3) . . . . ?
C64 N4 C75 C76 4.3(4) . . . . ?
C64 C59 C60 C61 0.7(5) . . . . ?
C65 N4 C64 C59 76.5(4) . . . . ?
C65 N4 C64 C63 -107.4(3) . . . . ?
C65 N4 C75 C74 3.5(5) . . . . ?
C65 N4 C75 C76 -176.1(3) . . . . ?
C65 C66 C67 C68A -167.2(10) . . . . ?
C65 C66 C67 C68B 168.3(7) . . . . ?
C65 C66 C67 C74 1.0(6) . . . . ?
C66 C67 C68A C69A -28.2(19) . . . . ?
C66 C67 C68A C73A 155.9(14) . . . . ?
C66 C67 C68B C69B 45.9(16) . . . . ?
C66 C67 C68B C73B -132.7(12) . . . . ?
C66 C67 C74 C75 1.1(6) . . . . ?
C67 C68A C69A C70A -175.9(17) . . . . ?
C67 C68A C73A C72A 179.6(18) . . . . ?
C67 C68B C69B C70B -175.1(15) . . . . ?
C67 C68B C73B C72B 173.6(13) . . . . ?
C67 C74 C75 N4 -3.3(6) . . . . ?
C67 C74 C75 C76 176.3(4) . . . . ?
C68A C67 C74 C75 168.7(10) . . . . ?
C68A C69A C70A C71A 5(2) . . . . ?
C68B C67 C74 C75 -166.6(7) . . . . ?
C68B C69B C70B C71B -2(2) . . . . ?
C69A C68A C73A C72A 4(3) . . . . ?
C69A C70A C71A C72A -13(3) . . . . ?
C69B C68B C73B C72B -5(2) . . . . ?
C69B C70B C71B C72B 1(3) . . . . ?
C70A C71A C72A C73A 17(4) . . . . ?
C70B C71B C72B C73B -2(3) . . . . ?
C71A C72A C73A C68A -12(3) . . . . ?
C71B C72B C73B C68B 5(3) . . . . ?
C73A C68A C69A C70A 0(2) . . . . ?
C73B C68B C69B C70B 3.5(18) . . . . ?
C74 C67 C68A C69A 164.2(13) . . . . ?
C74 C67 C68A C73A -12(2) . . . . ?
C74 C67 C68B C69B -147.0(11) . . . . ?
C74 C67 C68B C73B 34.5(17) . . . . ?
C74 C75 C76 C77 -122.3(4) . . . . ?
C74 C75 C76 C81 51.2(6) . . . . ?
C75 N4 C64 C59 -103.9(3) . . . . ?
C75 N4 C64 C63 72.1(4) . . . . ?
C75 N4 C65 O6 180.0(3) . . . . ?
C75 N4 C65 C66 -1.4(4) . . . . ?
C75 C76 C77 C78 178.2(4) . . . . ?
C75 C76 C81 C80 -176.7(6) . . . . ?
C76 C77 C78 C79 -1.8(6) . . . . ?
C77 C76 C81 C80 -3.0(8) . . . . ?
C77 C78 C79 F2 -178.6(5) . . . . ?
C77 C78 C79 C80 -2.8(9) . . . . ?
C78 C79 C80 C81 4.5(11) . . . . ?
C79 C80 C81 C76 -1.4(11) . . . . ?
C81 C76 C77 C78 4.7(6) . . . . ?
O1 C2 C3 C4 176.1(4) . . . . ?
O1 C2 C10 C9 -177.1(3) . . . . ?
O2 C11 C12 N2 70.8(4) . . . . ?
O2 C11 C12 C13 -52.3(4) . . . . ?
N1 C5 C9 C8 -2.0(6) . . . . ?
N1 C5 C9 C10 177.7(4) . . . . ?
N1 C6 C7 C8 0.5(7) . . . . ?
N2 C12 C13 C14 13.4(3) . . . . ?
N2 C21 C22 C23 92.1(3) . . . . ?
N2 C21 C22 C35 -89.9(3) . . . . ?
C1 O1 C2 C3 178.1(3) . . . . ?
C1 O1 C2 C10 -1.0(5) . . . . ?
C2 C3 C4 C5 1.8(7) . . . . ?
C3 C2 C10 C9 3.8(6) . . . . ?
C3 C4 C5 N1 -178.5(4) . . . . ?
C3 C4 C5 C9 2.0(7) . . . . ?
C4 C5 C9 C8 177.4(4) . . . . ?
C4 C5 C9 C10 -2.9(6) . . . . ?
C5 N1 C6 C7 3.8(7) . . . . ?
C5 C9 C10 C2 -0.1(5) . . . . ?
C6 N1 C5 C4 177.5(5) . . . . ?
C6 N1 C5 C9 -3.0(7) . . . . ?
C6 C7 C8 C9 -5.8(6) . . . . ?
C6 C7 C8 C11 173.2(3) . . . . ?
C7 C8 C9 C5 6.4(5) . . . . ?
C7 C8 C9 C10 -173.2(4) . . . . ?
C7 C8 C11 O2 23.9(5) . . . . ?
C7 C8 C11 C12 -95.8(4) . . . . ?
C8 C9 C10 C2 179.6(3) . . . . ?
C8 C11 C12 N2 -169.5(3) . . . . ?
C8 C11 C12 C13 67.5(4) . . . . ?
C9 C8 C11 O2 -157.1(3) . . . . ?
C9 C8 C11 C12 83.3(4) . . . . ?
C10 C2 C3 C4 -4.7(6) . . . . ?
C11 C8 C9 C5 -172.6(3) . . . . ?
C11 C8 C9 C10 7.7(6) . . . . ?
C11 C12 C13 C14 140.4(3) . . . . ?
C12 N2 C18 C15 -65.2(3) . . . . ?
C12 N2 C20 C19 54.1(3) . . . . ?
C12 N2 C21 C22 168.7(2) . . . . ?
C12 C13 C14 C15 -66.6(4) . . . . ?
C12 C13 C14 C19 51.9(3) . . . . ?
C13 C14 C15 C16 -71.7(4) . . . . ?
C13 C14 C15 C18 50.8(4) . . . . ?
C13 C14 C19 C20 -65.4(3) . . . . ?
C14 C15 C16 C17 -105.5(4) . . . . ?
C14 C15 C18 N2 12.1(4) . . . . ?
C14 C19 C20 N2 10.6(4) . . . . ?
C15 C14 C19 C20 54.8(4) . . . . ?
C16 C15 C18 N2 135.9(3) . . . . ?
C18 N2 C12 C11 -75.4(3) . . . . ?
C18 N2 C12 C13 49.5(3) . . . . ?
C18 N2 C20 C19 -65.5(3) . . . . ?
C18 N2 C21 C22 -67.3(3) . . . . ?
C18 C15 C16 C17 133.9(4) . . . . ?
C19 C14 C15 C16 169.4(3) . . . . ?
C19 C14 C15 C18 -68.1(3) . . . . ?
C20 N2 C12 C11 167.3(3) . . . . ?
C20 N2 C12 C13 -67.8(3) . . . . ?
C20 N2 C18 C15 51.8(3) . . . . ?
C20 N2 C21 C22 51.2(3) . . . . ?
C21 N2 C12 C11 48.7(3) . . . . ?
C21 N2 C12 C13 173.6(2) . . . . ?
C21 N2 C18 C15 171.2(2) . . . . ?
C21 N2 C20 C19 173.7(2) . . . . ?
C21 C22 C23 C24 6.5(4) . . . . ?
C21 C22 C23 C28 -174.0(3) . . . . ?
C21 C22 C35 C30 175.4(3) . . . . ?
C21 C22 C35 C34 -6.8(5) . . . . ?
C22 C23 C24 C25 178.9(3) . . . . ?
C22 C23 C28 C27 178.8(3) . . . . ?
C22 C23 C28 C29 -3.6(4) . . . . ?
C23 C22 C35 C30 -6.6(4) . . . . ?
C23 C22 C35 C34 171.2(3) . . . . ?
C23 C24 C25 C26 2.5(5) . . . . ?
C23 C28 C29 C30 -2.2(5) . . . . ?
C24 C23 C28 C27 -1.7(4) . . . . ?
C24 C23 C28 C29 175.9(3) . . . . ?
C24 C25 C26 C27 -2.1(5) . . . . ?
C25 C26 C27 C28 -0.2(5) . . . . ?
C26 C27 C28 C23 2.1(5) . . . . ?
C26 C27 C28 C29 -175.4(3) . . . . ?
C27 C28 C29 C30 175.3(3) . . . . ?
C28 C23 C24 C25 -0.6(4) . . . . ?
C28 C29 C30 C31 -176.1(3) . . . . ?
C28 C29 C30 C35 3.6(5) . . . . ?
C29 C30 C31 C32 177.4(4) . . . . ?
C29 C30 C35 C22 0.8(5) . . . . ?
C29 C30 C35 C34 -177.2(3) . . . . ?
C30 C31 C32 C33 1.3(6) . . . . ?
C31 C30 C35 C22 -179.5(3) . . . . ?
C31 C30 C35 C34 2.5(5) . . . . ?
C31 C32 C33 C34 -0.6(6) . . . . ?
C32 C33 C34 C35 1.0(6) . . . . ?
C33 C34 C35 C22 -179.8(3) . . . . ?
C33 C34 C35 C30 -1.9(5) . . . . ?
C35 C22 C23 C24 -171.5(3) . . . . ?
C35 C22 C23 C28 8.0(4) . . . . ?
C35 C30 C31 C32 -2.3(6) . . . . ?

loop_
_smtbx_masks_void_nr
_smtbx_masks_void_average_x
_smtbx_masks_void_average_y
_smtbx_masks_void_average_z
_smtbx_masks_void_volume
_smtbx_masks_void_count_electrons
_smtbx_masks_void_content
1 -0.995 -0.094 0.338 5916.8 1559.0 '27 CHCl3'
